data_7233656
loop_
_publ_author_name
'Cheng-Hui Zeng'
'Jing-Ling Wang'
'Yang-Yi Yang'
'Tian-Shu Chu'
'Sheng-Liang Zhong'
'Seik Weng Ng'
'Wing-Tak Wong'

_publ_section_title
;
 Lanthanide CPs: the guest-tunable drastic changes of luminescent quantum
 yields, and two photon luminescence
;
_journal_name_full 'Journal of Materials Chemistry C'
_journal_page_first 2235
_journal_page_last 2242
_journal_paper_doi 10.1039/C3TC32309A
_journal_volume 2
_journal_year 2014
_chemical_formula_moiety 'Eu (C3 H7 N O) (C13 H10 N O2)3'
_chemical_formula_sum 'C42 H37 Eu N4 O7'
_chemical_formula_weight 861.72
_space_group_IT_number 2
_space_group_name_Hall '-P 1'
_space_group_name_H-M_alt 'P -1'
_symmetry_cell_setting triclinic
_symmetry_space_group_name_H-M 'P -1'
_atom_sites_solution_hydrogens geom
_atom_sites_solution_primary direct
_atom_sites_solution_secondary difmap
_cell_angle_alpha 97.319(2)
_cell_angle_beta 96.124(3)
_cell_angle_gamma 98.362(2)
_cell_formula_units_Z 2
_cell_length_a 9.2927(3)
_cell_length_b 13.8088(3)
_cell_length_c 14.4762(5)
_cell_measurement_reflns_used 9162
_cell_measurement_temperature 100(2)
_cell_measurement_theta_max 76.4194
_cell_measurement_theta_min 3.0965
_cell_volume 1807.98(10)
_computing_cell_refinement 'Bruker FRAMBO'
_computing_data_collection 'Bruker FRAMBO'
_computing_data_reduction 'Bruker SAINT'
_computing_molecular_graphics 'Bruker SHELXTL'
_computing_publication_material 'Bruker SHELXTL'
_computing_structure_refinement 'Bruker SHELXTL'
_computing_structure_solution 'Bruker SHELXTL'
_diffrn_ambient_temperature 100(2)
_diffrn_measured_fraction_theta_full 0.992
_diffrn_measured_fraction_theta_max 0.992
_diffrn_measurement_device_type 'multiwire proportional'
_diffrn_measurement_method 'phi and omega scans'
_diffrn_radiation_monochromator graphite
_diffrn_radiation_source 'fine-focus sealed tube'
_diffrn_radiation_type CuK\a
_diffrn_radiation_wavelength 1.54184
_diffrn_reflns_av_R_equivalents 0.0370
_diffrn_reflns_av_sigmaI/netI 0.0306
_diffrn_reflns_limit_h_max 11
_diffrn_reflns_limit_h_min -11
_diffrn_reflns_limit_k_max 17
_diffrn_reflns_limit_k_min -17
_diffrn_reflns_limit_l_max 18
_diffrn_reflns_limit_l_min -18
_diffrn_reflns_number 24854
_diffrn_reflns_theta_full 76.93
_diffrn_reflns_theta_max 76.93
_diffrn_reflns_theta_min 3.10
_exptl_absorpt_coefficient_mu 12.901
_exptl_absorpt_correction_T_max 0.5648
_exptl_absorpt_correction_T_min 0.1823
_exptl_absorpt_correction_type multi-scan
_exptl_crystal_colour yellow
_exptl_crystal_density_diffrn 1.583
_exptl_crystal_density_method 'not measured'
_exptl_crystal_description prism
_exptl_crystal_F_000 872
_exptl_crystal_size_max 0.20
_exptl_crystal_size_mid 0.10
_exptl_crystal_size_min 0.05
_refine_diff_density_max 4.469
_refine_diff_density_min -5.019
_refine_diff_density_rms 0.242
_refine_ls_extinction_method none
_refine_ls_goodness_of_fit_ref 1.142
_refine_ls_hydrogen_treatment constr
_refine_ls_matrix_type full
_refine_ls_number_parameters 485
_refine_ls_number_reflns 13031
_refine_ls_number_restraints 318
_refine_ls_restrained_S_all 1.131
_refine_ls_R_factor_all 0.0846
_refine_ls_R_factor_gt 0.0809
_refine_ls_shift/su_max 0.002
_refine_ls_shift/su_mean 0.001
_refine_ls_structure_factor_coef Fsqd
_refine_ls_weighting_details 'calc w=1/[\s^2^(Fo^2^)+(0.1884P)^2^+2.5440P] where P=(Fo^2^+2Fc^2^)/3'
_refine_ls_weighting_scheme calc
_refine_ls_wR_factor_gt 0.2382
_refine_ls_wR_factor_ref 0.2421
_reflns_number_gt 7155
_reflns_number_total 7580
_reflns_threshold_expression I>2\s(I)
_cod_data_source_file 1000006.cif
_cod_data_source_block PCOD1000006
_cod_original_cell_volume 1807.98(9)
_cod_database_code 7233656

loop_
_symmetry_equiv_pos_as_xyz
'x, y, z'
'-x, -y, -z'

loop_
_atom_site_label
_atom_site_type_symbol
_atom_site_fract_x
_atom_site_fract_y
_atom_site_fract_z
_atom_site_U_iso_or_equiv
_atom_site_adp_type
_atom_site_occupancy
_atom_site_symmetry_multiplicity
_atom_site_calc_flag
_atom_site_refinement_flags
_atom_site_disorder_assembly
_atom_site_disorder_group
Eu1 Eu 0.69915(3) 0.45992(2) 0.50664(2) 0.00488(13) Uiso 1 1 d . . .
O1 O 0.9122(5) 0.5525(3) 0.5822(3) 0.0103(8) Uani 1 1 d U . .
O2 O 1.1520(5) 0.6010(3) 0.6047(3) 0.0098(8) Uani 1 1 d U . .
O3 O 0.6016(5) 0.6082(3) 0.5487(3) 0.0130(9) Uani 1 1 d U . .
O4 O 0.4275(5) 0.6985(3) 0.5664(3) 0.0131(9) Uani 1 1 d U . .
O5 O 0.6305(5) 0.5152(3) 0.3657(3) 0.0134(9) Uani 1 1 d U . .
O6 O 0.4158(5) 0.5706(3) 0.3608(3) 0.0134(9) Uani 1 1 d U . .
O7 O 0.8184(6) 0.3425(3) 0.5843(3) 0.0156(9) Uani 1 1 d U . .
N1 N 1.2729(6) 0.6938(4) 0.7746(4) 0.0150(11) Uani 1 1 d U . .
H1 H 1.2733 0.6891 0.7135 0.018 Uiso 1 1 calc R . .
N2 N 0.4911(7) 0.8901(4) 0.6228(4) 0.0170(12) Uani 1 1 d U . .
H2 H 0.4269 0.8415 0.5899 0.020 Uiso 1 1 calc R . .
N3 N 0.3377(6) 0.6659(4) 0.2188(4) 0.0135(11) Uani 1 1 d U . .
H3B H 0.3182 0.6451 0.2718 0.016 Uiso 1 1 calc R . .
N4 N 0.9698(6) 0.2292(4) 0.5707(4) 0.0158(11) Uani 1 1 d U . .
C1 C 1.0319(7) 0.5840(4) 0.6360(4) 0.0101(11) Uani 1 1 d U . .
C2 C 1.0264(7) 0.6005(4) 0.7394(4) 0.0109(11) Uani 1 1 d U . .
C3 C 0.8971(7) 0.5598(5) 0.7721(5) 0.0145(12) Uani 1 1 d U . .
H3A H 0.8166 0.5271 0.7277 0.017 Uiso 1 1 calc R . .
C4 C 0.8833(8) 0.5659(5) 0.8664(5) 0.0185(14) Uani 1 1 d U . .
H4 H 0.7955 0.5369 0.8871 0.022 Uiso 1 1 calc R . .
C5 C 1.0009(8) 0.6153(5) 0.9305(4) 0.0168(13) Uani 1 1 d U . .
H5 H 0.9934 0.6199 0.9958 0.020 Uiso 1 1 calc R . .
C6 C 1.1284(8) 0.6577(5) 0.9009(5) 0.0174(13) Uani 1 1 d U . .
H6 H 1.2069 0.6911 0.9465 0.021 Uiso 1 1 calc R . .
C7 C 1.1452(7) 0.6528(4) 0.8058(4) 0.0113(12) Uani 1 1 d U . .
C8 C 1.4027(7) 0.7424(5) 0.8317(4) 0.0135(12) Uani 1 1 d U . .
C9 C 1.5371(8) 0.7176(5) 0.8101(5) 0.0159(13) Uani 1 1 d U . .
H9 H 1.5389 0.6651 0.7612 0.019 Uiso 1 1 calc R . .
C10 C 1.6672(8) 0.7685(5) 0.8593(5) 0.0214(15) Uani 1 1 d U . .
H10 H 1.7578 0.7524 0.8425 0.026 Uiso 1 1 calc R . .
C11 C 1.6666(9) 0.8427(5) 0.9325(5) 0.0234(15) Uani 1 1 d U . .
H11 H 1.7565 0.8767 0.9668 0.028 Uiso 1 1 calc R . .
C12 C 1.5339(9) 0.8676(5) 0.9560(5) 0.0209(14) Uani 1 1 d U . .
H12 H 1.5334 0.9180 1.0071 0.025 Uiso 1 1 calc R . .
C13 C 1.4023(8) 0.8193(5) 0.9054(5) 0.0164(13) Uani 1 1 d U . .
H13 H 1.3122 0.8381 0.9204 0.020 Uiso 1 1 calc R . .
C14 C 0.5627(7) 0.6915(4) 0.5738(4) 0.0108(11) Uani 1 1 d U . .
C15 C 0.6725(8) 0.7799(4) 0.6144(4) 0.0130(12) Uani 1 1 d U . .
C16 C 0.8176(7) 0.7661(5) 0.6332(5) 0.0157(13) Uani 1 1 d U . .
H16 H 0.8422 0.7023 0.6163 0.019 Uiso 1 1 calc R . .
C17 C 0.9267(8) 0.8421(5) 0.6757(6) 0.0231(15) Uani 1 1 d U . .
H17 H 1.0250 0.8311 0.6885 0.028 Uiso 1 1 calc R . .
C18 C 0.8892(8) 0.9358(5) 0.6997(5) 0.0213(14) Uani 1 1 d U . .
H18 H 0.9627 0.9890 0.7294 0.026 Uiso 1 1 calc R . .
C19 C 0.7462(8) 0.9519(5) 0.6805(5) 0.0181(13) Uani 1 1 d U . .
H19 H 0.7238 1.0165 0.6962 0.022 Uiso 1 1 calc R . .
C20 C 0.6334(8) 0.8750(5) 0.6383(4) 0.0144(12) Uani 1 1 d U . .
C21 C 0.4398(8) 0.9776(5) 0.6557(5) 0.0148(13) Uani 1 1 d U . .
C22 C 0.4776(8) 1.0653(5) 0.6184(5) 0.0181(13) Uani 1 1 d U . .
H22 H 0.5400 1.0669 0.5706 0.022 Uiso 1 1 calc R . .
C23 C 0.4238(9) 1.1497(5) 0.6516(5) 0.0217(15) Uani 1 1 d U . .
H23 H 0.4496 1.2089 0.6260 0.026 Uiso 1 1 calc R . .
C24 C 0.3332(8) 1.1494(5) 0.7215(6) 0.0231(15) Uani 1 1 d U . .
H24 H 0.2987 1.2082 0.7448 0.028 Uiso 1 1 calc R . .
C25 C 0.2937(9) 1.0628(6) 0.7568(6) 0.0238(15) Uani 1 1 d U . .
H25 H 0.2291 1.0616 0.8034 0.029 Uiso 1 1 calc R . .
C26 C 0.3471(8) 0.9766(5) 0.7253(5) 0.0188(14) Uani 1 1 d U . .
H26 H 0.3204 0.9177 0.7512 0.023 Uiso 1 1 calc R . .
C27 C 0.5305(7) 0.5546(4) 0.3249(4) 0.0080(11) Uani 1 1 d U . .
C28 C 0.5487(7) 0.5808(4) 0.2302(4) 0.0102(11) Uani 1 1 d U . .
C29 C 0.6663(7) 0.5497(5) 0.1883(4) 0.0129(12) Uani 1 1 d U . .
H29 H 0.7308 0.5158 0.2226 0.015 Uiso 1 1 calc R . .
C30 C 0.6924(8) 0.5666(5) 0.0986(5) 0.0171(13) Uani 1 1 d U . .
H30 H 0.7739 0.5455 0.0721 0.021 Uiso 1 1 calc R . .
C31 C 0.5956(8) 0.6153(5) 0.0482(5) 0.0177(13) Uani 1 1 d U . .
H31 H 0.6096 0.6258 -0.0140 0.021 Uiso 1 1 calc R . .
C32 C 0.4806(8) 0.6482(5) 0.0878(5) 0.0148(12) Uani 1 1 d U . .
H32 H 0.4174 0.6822 0.0526 0.018 Uiso 1 1 calc R . .
C33 C 0.4532(7) 0.6327(4) 0.1797(4) 0.0097(11) Uani 1 1 d U . .
C34 C 0.2469(7) 0.7299(5) 0.1830(4) 0.0121(12) Uani 1 1 d U . .
C35 C 0.3063(8) 0.8149(5) 0.1474(5) 0.0164(13) Uani 1 1 d U . .
H35 H 0.4091 0.8301 0.1464 0.020 Uiso 1 1 calc R . .
C36 C 0.2135(9) 0.8768(5) 0.1138(5) 0.0185(14) Uani 1 1 d U . .
H36 H 0.2531 0.9336 0.0884 0.022 Uiso 1 1 calc R . .
C37 C 0.0630(9) 0.8562(5) 0.1170(5) 0.0222(15) Uani 1 1 d U . .
H37 H 0.0002 0.8984 0.0936 0.027 Uiso 1 1 calc R . .
C38 C 0.0052(8) 0.7735(5) 0.1548(5) 0.0203(14) Uani 1 1 d U . .
H38 H -0.0970 0.7599 0.1585 0.024 Uiso 1 1 calc R . .
C39 C 0.0973(8) 0.7107(5) 0.1871(5) 0.0178(13) Uani 1 1 d U . .
H39 H 0.0571 0.6540 0.2124 0.021 Uiso 1 1 calc R . .
C40 C 0.8384(8) 0.2559(5) 0.5629(5) 0.0175(13) Uani 1 1 d U . .
H40 H 0.7556 0.2065 0.5399 0.021 Uiso 1 1 calc R . .
C41 C 1.1003(8) 0.3032(5) 0.6024(5) 0.0217(14) Uani 1 1 d U . .
H41A H 1.0796 0.3682 0.5900 0.033 Uiso 1 1 calc R . .
H41B H 1.1810 0.2859 0.5686 0.033 Uiso 1 1 calc R . .
H41C H 1.1278 0.3051 0.6700 0.033 Uiso 1 1 calc R . .
C42 C 0.9877(10) 0.1259(6) 0.5538(6) 0.0294(17) Uani 1 1 d U . .
H42A H 0.8965 0.0865 0.5204 0.044 Uiso 1 1 calc R . .
H42B H 1.0108 0.1025 0.6140 0.044 Uiso 1 1 calc R . .
H42C H 1.0677 0.1191 0.5158 0.044 Uiso 1 1 calc R . .

loop_
_atom_site_aniso_label
_atom_site_aniso_U_11
_atom_site_aniso_U_22
_atom_site_aniso_U_33
_atom_site_aniso_U_23
_atom_site_aniso_U_13
_atom_site_aniso_U_12
O1 0.007(2) 0.0124(19) 0.010(2) 0.0000(16) 0.0014(15) -0.0014(16)
O2 0.0078(19) 0.0147(19) 0.0070(19) -0.0005(15) 0.0026(15) 0.0026(16)
O3 0.023(2) 0.0076(18) 0.009(2) 0.0026(15) 0.0019(17) 0.0051(17)
O4 0.013(2) 0.0096(18) 0.016(2) -0.0013(16) 0.0025(17) 0.0020(16)
O5 0.013(2) 0.017(2) 0.013(2) 0.0048(17) 0.0055(17) 0.0045(18)
O6 0.016(2) 0.0147(19) 0.011(2) 0.0063(17) -0.0004(17) 0.0059(17)
O7 0.024(2) 0.016(2) 0.010(2) 0.0075(17) 0.0042(17) 0.0083(19)
N1 0.010(3) 0.023(3) 0.009(2) -0.002(2) 0.0005(19) -0.003(2)
N2 0.018(3) 0.009(2) 0.022(3) -0.001(2) -0.001(2) 0.003(2)
N3 0.015(3) 0.017(2) 0.012(2) 0.009(2) 0.007(2) 0.006(2)
N4 0.015(3) 0.013(2) 0.021(3) 0.006(2) 0.004(2) 0.005(2)
C1 0.020(3) 0.004(2) 0.007(3) 0.0008(19) 0.001(2) 0.003(2)
C2 0.013(3) 0.012(2) 0.007(3) 0.002(2) -0.001(2) 0.003(2)
C3 0.014(3) 0.019(3) 0.008(3) 0.002(2) -0.003(2) 0.000(2)
C4 0.019(3) 0.023(3) 0.013(3) 0.003(2) 0.003(2) -0.002(3)
C5 0.022(3) 0.022(3) 0.006(3) 0.002(2) 0.002(2) 0.002(3)
C6 0.022(3) 0.020(3) 0.010(3) 0.003(2) 0.001(2) 0.003(3)
C7 0.013(3) 0.009(2) 0.011(3) 0.003(2) -0.004(2) 0.002(2)
C8 0.015(3) 0.016(3) 0.009(3) 0.006(2) -0.004(2) -0.001(2)
C9 0.021(3) 0.015(3) 0.011(3) 0.005(2) 0.001(2) 0.002(2)
C10 0.020(3) 0.024(3) 0.021(3) 0.015(3) 0.001(3) 0.000(3)
C11 0.026(4) 0.018(3) 0.021(3) 0.008(3) -0.008(3) -0.009(3)
C12 0.031(4) 0.017(3) 0.012(3) 0.003(2) -0.004(3) -0.002(3)
C13 0.022(3) 0.016(3) 0.010(3) 0.005(2) -0.002(2) -0.001(2)
C14 0.014(3) 0.008(2) 0.011(3) 0.003(2) 0.002(2) 0.000(2)
C15 0.018(3) 0.009(3) 0.011(3) 0.003(2) 0.002(2) -0.002(2)
C16 0.014(3) 0.013(3) 0.019(3) 0.000(2) -0.001(2) 0.003(2)
C17 0.017(3) 0.017(3) 0.032(4) 0.000(3) -0.003(3) 0.002(3)
C18 0.019(3) 0.017(3) 0.023(3) -0.003(3) -0.002(3) -0.004(3)
C19 0.024(3) 0.013(3) 0.016(3) 0.001(2) -0.001(3) 0.003(3)
C20 0.019(3) 0.013(3) 0.010(3) 0.003(2) -0.001(2) 0.000(2)
C21 0.018(3) 0.008(3) 0.018(3) 0.001(2) 0.000(2) 0.003(2)
C22 0.027(4) 0.015(3) 0.012(3) 0.004(2) 0.001(3) 0.002(3)
C23 0.029(4) 0.011(3) 0.021(3) 0.002(3) -0.006(3) -0.002(3)
C24 0.021(3) 0.017(3) 0.029(4) -0.003(3) -0.004(3) 0.008(3)
C25 0.021(3) 0.026(3) 0.024(4) 0.001(3) 0.003(3) 0.005(3)
C26 0.024(3) 0.015(3) 0.016(3) 0.003(2) 0.001(3) 0.002(3)
C27 0.013(3) 0.008(2) 0.004(3) 0.005(2) 0.001(2) 0.002(2)
C28 0.013(3) 0.009(2) 0.010(3) 0.002(2) 0.004(2) 0.001(2)
C29 0.018(3) 0.012(3) 0.010(3) 0.005(2) 0.004(2) 0.004(2)
C30 0.025(3) 0.018(3) 0.012(3) 0.006(2) 0.006(2) 0.008(3)
C31 0.031(4) 0.018(3) 0.007(3) 0.009(2) 0.007(2) 0.006(3)
C32 0.021(3) 0.015(3) 0.009(3) 0.007(2) 0.001(2) 0.004(2)
C33 0.016(3) 0.009(2) 0.004(3) 0.004(2) -0.001(2) 0.001(2)
C34 0.016(3) 0.013(3) 0.008(3) 0.000(2) 0.000(2) 0.006(2)
C35 0.024(3) 0.016(3) 0.010(3) 0.005(2) 0.002(2) 0.004(3)
C36 0.031(4) 0.015(3) 0.012(3) 0.008(2) 0.002(3) 0.008(3)
C37 0.031(4) 0.021(3) 0.016(3) 0.000(3) -0.004(3) 0.016(3)
C38 0.021(3) 0.025(3) 0.015(3) -0.001(3) 0.000(3) 0.010(3)
C39 0.021(3) 0.022(3) 0.012(3) 0.003(2) 0.003(2) 0.006(3)
C40 0.019(3) 0.021(3) 0.014(3) 0.007(2) 0.002(2) 0.006(3)
C41 0.022(3) 0.021(3) 0.022(3) 0.005(3) -0.002(3) 0.004(3)
C42 0.036(4) 0.018(3) 0.036(4) 0.009(3) 0.002(3) 0.006(3)

loop_
_atom_type_symbol
_atom_type_description
_atom_type_scat_dispersion_real
_atom_type_scat_dispersion_imag
_atom_type_scat_source
C C 0.0181 0.0091 'International Tables Vol C Tables 4.2.6.8 and 6.1.1.4'
H H 0.0000 0.0000 'International Tables Vol C Tables 4.2.6.8 and 6.1.1.4'
N N 0.0311 0.0180 'International Tables Vol C Tables 4.2.6.8 and 6.1.1.4'
O O 0.0492 0.0322 'International Tables Vol C Tables 4.2.6.8 and 6.1.1.4'
Eu Eu -8.9294 11.1857 'International Tables Vol C Tables 4.2.6.8 and 6.1.1.4'

loop_
_geom_angle_atom_site_label_1
_geom_angle_atom_site_label_2
_geom_angle_atom_site_label_3
_geom_angle
_geom_angle_site_symmetry_1
_geom_angle_site_symmetry_3
O1 Eu1 O5 110.87(15) . .
O1 Eu1 O6 98.26(16) . 2_666
O5 Eu1 O6 135.16(16) . 2_666
O1 Eu1 O4 147.75(16) . 2_666
O5 Eu1 O4 86.15(16) . 2_666
O6 Eu1 O4 86.55(16) 2_666 2_666
O1 Eu1 O2 85.32(15) . 2_766
O5 Eu1 O2 72.58(15) . 2_766
O6 Eu1 O2 145.39(15) 2_666 2_766
O4 Eu1 O2 73.61(15) 2_666 2_766
O1 Eu1 O3 83.06(16) . .
O5 Eu1 O3 74.29(16) . .
O6 Eu1 O3 76.38(15) 2_666 .
O4 Eu1 O3 128.80(16) 2_666 .
O2 Eu1 O3 138.00(15) 2_766 .
O1 Eu1 O7 76.48(16) . .
O5 Eu1 O7 147.18(16) . .
O6 Eu1 O7 71.16(16) 2_666 .
O4 Eu1 O7 75.02(17) 2_666 .
O2 Eu1 O7 76.38(15) 2_766 .
O3 Eu1 O7 138.24(16) . .
O1 Eu1 O3 161.16(14) . 2_666
O5 Eu1 O3 71.33(14) . 2_666
O6 Eu1 O3 70.58(14) 2_666 2_666
O4 Eu1 O3 49.23(14) 2_666 2_666
O2 Eu1 O3 112.60(14) 2_766 2_666
O3 Eu1 O3 79.60(15) . 2_666
O7 Eu1 O3 112.32(15) . 2_666
C1 O1 Eu1 164.5(4) . .
C1 O2 Eu1 144.4(4) . 2_766
C14 O3 Eu1 174.3(4) . .
C14 O3 Eu1 85.3(4) . 2_666
Eu1 O3 Eu1 100.40(15) . 2_666
C14 O4 Eu1 105.8(4) . 2_666
C27 O5 Eu1 141.7(4) . .
C27 O6 Eu1 139.4(4) . 2_666
C40 O7 Eu1 135.9(5) . .
C7 N1 C8 126.2(5) . .
C7 N1 H1 116.9 . .
C8 N1 H1 116.9 . .
C20 N2 C21 124.8(6) . .
C20 N2 H2 117.6 . .
C21 N2 H2 117.6 . .
C33 N3 C34 126.9(5) . .
C33 N3 H3B 116.6 . .
C34 N3 H3B 116.6 . .
C40 N4 C42 121.4(6) . .
C40 N4 C41 120.2(6) . .
C42 N4 C41 118.3(6) . .
O2 C1 O1 122.0(6) . .
O2 C1 C2 119.9(6) . .
O1 C1 C2 118.1(6) . .
C3 C2 C7 118.9(6) . .
C3 C2 C1 117.4(6) . .
C7 C2 C1 123.7(6) . .
C4 C3 C2 122.2(6) . .
C4 C3 H3A 118.9 . .
C2 C3 H3A 118.9 . .
C3 C4 C5 118.3(6) . .
C3 C4 H4 120.8 . .
C5 C4 H4 120.8 . .
C6 C5 C4 121.1(6) . .
C6 C5 H5 119.5 . .
C4 C5 H5 119.5 . .
C5 C6 C7 121.8(6) . .
C5 C6 H6 119.1 . .
C7 C6 H6 119.1 . .
N1 C7 C6 122.7(6) . .
N1 C7 C2 119.6(6) . .
C6 C7 C2 117.7(6) . .
C9 C8 C13 118.8(6) . .
C9 C8 N1 118.7(6) . .
C13 C8 N1 122.3(6) . .
C10 C9 C8 120.6(7) . .
C10 C9 H9 119.7 . .
C8 C9 H9 119.7 . .
C11 C10 C9 120.5(7) . .
C11 C10 H10 119.8 . .
C9 C10 H10 119.8 . .
C10 C11 C12 119.8(7) . .
C10 C11 H11 120.1 . .
C12 C11 H11 120.1 . .
C13 C12 C11 120.5(7) . .
C13 C12 H12 119.8 . .
C11 C12 H12 119.8 . .
C12 C13 C8 119.7(7) . .
C12 C13 H13 120.1 . .
C8 C13 H13 120.1 . .
O4 C14 O3 119.5(6) . .
O4 C14 C15 119.2(6) . .
O3 C14 C15 121.3(6) . .
C16 C15 C20 120.0(6) . .
C16 C15 C14 117.3(6) . .
C20 C15 C14 122.6(6) . .
C17 C16 C15 122.0(6) . .
C17 C16 H16 119.0 . .
C15 C16 H16 119.0 . .
C16 C17 C18 118.4(7) . .
C16 C17 H17 120.8 . .
C18 C17 H17 120.8 . .
C19 C18 C17 120.8(7) . .
C19 C18 H18 119.6 . .
C17 C18 H18 119.6 . .
C18 C19 C20 121.6(6) . .
C18 C19 H19 119.2 . .
C20 C19 H19 119.2 . .
N2 C20 C19 121.5(6) . .
N2 C20 C15 121.2(6) . .
C19 C20 C15 117.3(6) . .
C26 C21 C22 119.3(6) . .
C26 C21 N2 119.4(6) . .
C22 C21 N2 121.3(6) . .
C23 C22 C21 119.8(7) . .
C23 C22 H22 120.1 . .
C21 C22 H22 120.1 . .
C24 C23 C22 121.2(7) . .
C24 C23 H23 119.4 . .
C22 C23 H23 119.4 . .
C25 C24 C23 119.0(7) . .
C25 C24 H24 120.5 . .
C23 C24 H24 120.5 . .
C24 C25 C26 121.2(7) . .
C24 C25 H25 119.4 . .
C26 C25 H25 119.4 . .
C21 C26 C25 119.5(6) . .
C21 C26 H26 120.2 . .
C25 C26 H26 120.2 . .
O6 C27 O5 123.1(5) . .
O6 C27 C28 119.0(5) . .
O5 C27 C28 117.9(5) . .
C29 C28 C33 118.9(6) . .
C29 C28 C27 116.9(6) . .
C33 C28 C27 124.2(6) . .
C30 C29 C28 122.6(6) . .
C30 C29 H29 118.7 . .
C28 C29 H29 118.7 . .
C29 C30 C31 118.2(6) . .
C29 C30 H30 120.9 . .
C31 C30 H30 120.9 . .
C32 C31 C30 120.7(6) . .
C32 C31 H31 119.7 . .
C30 C31 H31 119.7 . .
C31 C32 C33 121.9(6) . .
C31 C32 H32 119.1 . .
C33 C32 H32 119.1 . .
N3 C33 C32 121.5(6) . .
N3 C33 C28 120.7(5) . .
C32 C33 C28 117.7(6) . .
C39 C34 C35 119.5(6) . .
C39 C34 N3 119.2(6) . .
C35 C34 N3 121.2(6) . .
C36 C35 C34 119.6(7) . .
C36 C35 H35 120.2 . .
C34 C35 H35 120.2 . .
C37 C36 C35 120.6(6) . .
C37 C36 H36 119.7 . .
C35 C36 H36 119.7 . .
C38 C37 C36 119.7(6) . .
C38 C37 H37 120.2 . .
C36 C37 H37 120.2 . .
C37 C38 C39 120.0(7) . .
C37 C38 H38 120.0 . .
C39 C38 H38 120.0 . .
C34 C39 C38 120.7(7) . .
C34 C39 H39 119.6 . .
C38 C39 H39 119.6 . .
O7 C40 N4 123.0(7) . .
O7 C40 H40 118.5 . .
N4 C40 H40 118.5 . .
N4 C41 H41A 109.5 . .
N4 C41 H41B 109.5 . .
H41A C41 H41B 109.5 . .
N4 C41 H41C 109.5 . .
H41A C41 H41C 109.5 . .
H41B C41 H41C 109.5 . .
N4 C42 H42A 109.5 . .
N4 C42 H42B 109.5 . .
H42A C42 H42B 109.5 . .
N4 C42 H42C 109.5 . .
H42A C42 H42C 109.5 . .
H42B C42 H42C 109.5 . .

loop_
_geom_bond_atom_site_label_1
_geom_bond_atom_site_label_2
_geom_bond_distance
_geom_bond_site_symmetry_2
Eu1 O1 2.280(4) .
Eu1 O5 2.327(5) .
Eu1 O6 2.348(5) 2_666
Eu1 O4 2.384(4) 2_666
Eu1 O2 2.385(4) 2_766
Eu1 O3 2.393(4) .
Eu1 O7 2.416(4) .
Eu1 O3 2.811(5) 2_666
O1 C1 1.273(8) .
O2 C1 1.251(8) .
O2 Eu1 2.385(4) 2_766
O3 C14 1.276(8) .
O3 Eu1 2.811(5) 2_666
O4 C14 1.269(8) .
O4 Eu1 2.384(4) 2_666
O5 C27 1.273(8) .
O6 C27 1.270(8) .
O6 Eu1 2.348(4) 2_666
O7 C40 1.243(9) .
N1 C7 1.384(8) .
N1 C8 1.414(8) .
N1 H1 0.8800 .
N2 C20 1.368(9) .
N2 C21 1.409(8) .
N2 H2 0.8800 .
N3 C33 1.375(8) .
N3 C34 1.415(8) .
N3 H3B 0.8800 .
N4 C40 1.324(9) .
N4 C42 1.452(9) .
N4 C41 1.458(9) .
C1 C2 1.492(8) .
C2 C3 1.405(9) .
C2 C7 1.425(9) .
C3 C4 1.378(9) .
C3 H3A 0.9500 .
C4 C5 1.387(10) .
C4 H4 0.9500 .
C5 C6 1.378(10) .
C5 H5 0.9500 .
C6 C7 1.397(9) .
C6 H6 0.9500 .
C8 C9 1.398(10) .
C8 C13 1.407(9) .
C9 C10 1.380(10) .
C9 H9 0.9500 .
C10 C11 1.377(11) .
C10 H10 0.9500 .
C11 C12 1.393(12) .
C11 H11 0.9500 .
C12 C13 1.387(10) .
C12 H12 0.9500 .
C13 H13 0.9500 .
C14 C15 1.484(8) .
C15 C16 1.392(9) .
C15 C20 1.424(9) .
C16 C17 1.379(10) .
C16 H16 0.9500 .
C17 C18 1.400(10) .
C17 H17 0.9500 .
C18 C19 1.384(11) .
C18 H18 0.9500 .
C19 C20 1.404(9) .
C19 H19 0.9500 .
C21 C26 1.394(10) .
C21 C22 1.402(9) .
C22 C23 1.385(10) .
C22 H22 0.9500 .
C23 C24 1.383(11) .
C23 H23 0.9500 .
C24 C25 1.376(11) .
C24 H24 0.9500 .
C25 C26 1.397(10) .
C25 H25 0.9500 .
C26 H26 0.9500 .
C27 C28 1.483(8) .
C28 C29 1.399(9) .
C28 C33 1.420(8) .
C29 C30 1.388(9) .
C29 H29 0.9500 .
C30 C31 1.399(10) .
C30 H30 0.9500 .
C31 C32 1.372(10) .
C31 H31 0.9500 .
C32 C33 1.416(8) .
C32 H32 0.9500 .
C34 C39 1.387(10) .
C34 C35 1.405(9) .
C35 C36 1.394(9) .
C35 H35 0.9500 .
C36 C37 1.392(11) .
C36 H36 0.9500 .
C37 C38 1.391(11) .
C37 H37 0.9500 .
C38 C39 1.392(10) .
C38 H38 0.9500 .
C39 H39 0.9500 .
C40 H40 0.9500 .
C41 H41A 0.9800 .
C41 H41B 0.9800 .
C41 H41C 0.9800 .
C42 H42A 0.9800 .
C42 H42B 0.9800 .
C42 H42C 0.9800 .

loop_
_geom_hbond_atom_site_label_D
_geom_hbond_atom_site_label_H
_geom_hbond_atom_site_label_A
_geom_hbond_distance_DH
_geom_hbond_distance_HA
_geom_hbond_distance_DA
_geom_hbond_angle_DHA
_geom_hbond_site_symmetry_A
N1 H1 O2 0.88 1.99 2.672(7) 133.3 .
N2 H2 O4 0.88 1.96 2.628(7) 131.4 .
N3 H3B O6 0.88 1.97 2.670(7) 135.0 .

loop_
_geom_torsion_atom_site_label_1
_geom_torsion_atom_site_label_2
_geom_torsion_atom_site_label_3
_geom_torsion_atom_site_label_4
_geom_torsion
_geom_torsion_site_symmetry_1
_geom_torsion_site_symmetry_2
_geom_torsion_site_symmetry_3
_geom_torsion_site_symmetry_4
O5 Eu1 O1 C1 -161.2(15) . . . .
O6 Eu1 O1 C1 53.5(15) 2_666 . . .
O4 Eu1 O1 C1 -43.1(16) 2_666 . . .
O2 Eu1 O1 C1 -91.8(15) 2_766 . . .
O3 Eu1 O1 C1 128.6(15) . . . .
O7 Eu1 O1 C1 -14.7(15) . . . .
O3 Eu1 O1 C1 105.6(15) 2_666 . . .
O1 Eu1 O3 C14 9(4) . . . .
O5 Eu1 O3 C14 -105(4) . . . .
O6 Eu1 O3 C14 109(4) 2_666 . . .
O4 Eu1 O3 C14 -177(4) 2_666 . . .
O2 Eu1 O3 C14 -66(4) 2_766 . . .
O7 Eu1 O3 C14 69(4) . . . .
O3 Eu1 O3 C14 -179(100) 2_666 . . .
O1 Eu1 O3 Eu1 -172.63(16) . . . 2_666
O5 Eu1 O3 Eu1 73.35(16) . . . 2_666
O6 Eu1 O3 Eu1 -72.34(15) 2_666 . . 2_666
O4 Eu1 O3 Eu1 1.7(2) 2_666 . . 2_666
O2 Eu1 O3 Eu1 112.3(2) 2_766 . . 2_666
O7 Eu1 O3 Eu1 -112.0(2) . . . 2_666
O3 Eu1 O3 Eu1 0.0 2_666 . . 2_666
O1 Eu1 O5 C27 -115.0(6) . . . .
O6 Eu1 O5 C27 12.0(8) 2_666 . . .
O4 Eu1 O5 C27 93.2(7) 2_666 . . .
O2 Eu1 O5 C27 167.2(7) 2_766 . . .
O3 Eu1 O5 C27 -39.0(6) . . . .
O7 Eu1 O5 C27 147.6(6) . . . .
O3 Eu1 O5 C27 45.1(6) 2_666 . . .
O1 Eu1 O7 C40 -137.1(7) . . . .
O5 Eu1 O7 C40 -29.4(8) . . . .
O6 Eu1 O7 C40 119.1(7) 2_666 . . .
O4 Eu1 O7 C40 27.7(6) 2_666 . . .
O2 Eu1 O7 C40 -48.7(7) 2_766 . . .
O3 Eu1 O7 C40 160.1(6) . . . .
O3 Eu1 O7 C40 60.5(7) 2_666 . . .
Eu1 O2 C1 O1 -43.1(10) 2_766 . . .
Eu1 O2 C1 C2 136.7(6) 2_766 . . .
Eu1 O1 C1 O2 116.5(14) . . . .
Eu1 O1 C1 C2 -63.3(17) . . . .
O2 C1 C2 C3 -165.9(6) . . . .
O1 C1 C2 C3 13.9(8) . . . .
O2 C1 C2 C7 12.7(9) . . . .
O1 C1 C2 C7 -167.5(6) . . . .
C7 C2 C3 C4 -2.3(10) . . . .
C1 C2 C3 C4 176.4(6) . . . .
C2 C3 C4 C5 1.0(11) . . . .
C3 C4 C5 C6 0.2(11) . . . .
C4 C5 C6 C7 -0.1(11) . . . .
C8 N1 C7 C6 2.0(10) . . . .
C8 N1 C7 C2 -176.0(6) . . . .
C5 C6 C7 N1 -179.2(6) . . . .
C5 C6 C7 C2 -1.1(10) . . . .
C3 C2 C7 N1 -179.6(6) . . . .
C1 C2 C7 N1 1.8(9) . . . .
C3 C2 C7 C6 2.3(9) . . . .
C1 C2 C7 C6 -176.3(6) . . . .
C7 N1 C8 C9 133.2(7) . . . .
C7 N1 C8 C13 -51.1(9) . . . .
C13 C8 C9 C10 -1.0(9) . . . .
N1 C8 C9 C10 174.9(6) . . . .
C8 C9 C10 C11 2.1(10) . . . .
C9 C10 C11 C12 -1.1(10) . . . .
C10 C11 C12 C13 -1.0(10) . . . .
C11 C12 C13 C8 2.1(10) . . . .
C9 C8 C13 C12 -1.2(9) . . . .
N1 C8 C13 C12 -176.8(6) . . . .
Eu1 O4 C14 O3 -3.9(7) 2_666 . . .
Eu1 O4 C14 C15 178.0(4) 2_666 . . .
Eu1 O3 C14 O4 -178(100) . . . .
Eu1 O3 C14 O4 3.2(5) 2_666 . . .
Eu1 O3 C14 C15 0(4) . . . .
Eu1 O3 C14 C15 -178.8(5) 2_666 . . .
O4 C14 C15 C16 171.4(6) . . . .
O3 C14 C15 C16 -6.7(9) . . . .
O4 C14 C15 C20 -5.4(9) . . . .
O3 C14 C15 C20 176.5(6) . . . .
C20 C15 C16 C17 0.6(11) . . . .
C14 C15 C16 C17 -176.3(6) . . . .
C15 C16 C17 C18 -0.5(12) . . . .
C16 C17 C18 C19 -0.5(12) . . . .
C17 C18 C19 C20 1.3(12) . . . .
C21 N2 C20 C19 -7.5(11) . . . .
C21 N2 C20 C15 170.9(6) . . . .
C18 C19 C20 N2 177.3(7) . . . .
C18 C19 C20 C15 -1.2(10) . . . .
C16 C15 C20 N2 -178.3(6) . . . .
C14 C15 C20 N2 -1.6(10) . . . .
C16 C15 C20 C19 0.2(9) . . . .
C14 C15 C20 C19 176.9(6) . . . .
C20 N2 C21 C26 -111.2(8) . . . .
C20 N2 C21 C22 70.1(10) . . . .
C26 C21 C22 C23 0.6(11) . . . .
N2 C21 C22 C23 179.2(7) . . . .
C21 C22 C23 C24 0.2(11) . . . .
C22 C23 C24 C25 -1.5(11) . . . .
C23 C24 C25 C26 2.0(12) . . . .
C22 C21 C26 C25 -0.1(11) . . . .
N2 C21 C26 C25 -178.8(7) . . . .
C24 C25 C26 C21 -1.2(11) . . . .
Eu1 O6 C27 O5 -5.2(10) 2_666 . . .
Eu1 O6 C27 C28 173.5(4) 2_666 . . .
Eu1 O5 C27 O6 -5.1(10) . . . .
Eu1 O5 C27 C28 176.2(4) . . . .
O6 C27 C28 C29 -171.6(5) . . . .
O5 C27 C28 C29 7.1(8) . . . .
O6 C27 C28 C33 7.0(9) . . . .
O5 C27 C28 C33 -174.3(6) . . . .
C33 C28 C29 C30 -0.9(10) . . . .
C27 C28 C29 C30 177.8(6) . . . .
C28 C29 C30 C31 -0.9(10) . . . .
C29 C30 C31 C32 1.9(10) . . . .
C30 C31 C32 C33 -1.2(11) . . . .
C34 N3 C33 C32 -10.1(10) . . . .
C34 N3 C33 C28 170.5(6) . . . .
C31 C32 C33 N3 180.0(6) . . . .
C31 C32 C33 C28 -0.6(10) . . . .
C29 C28 C33 N3 -178.9(6) . . . .
C27 C28 C33 N3 2.5(9) . . . .
C29 C28 C33 C32 1.6(9) . . . .
C27 C28 C33 C32 -177.0(6) . . . .
C33 N3 C34 C39 139.0(7) . . . .
C33 N3 C34 C35 -44.1(10) . . . .
C39 C34 C35 C36 -2.3(10) . . . .
N3 C34 C35 C36 -179.2(6) . . . .
C34 C35 C36 C37 1.4(10) . . . .
C35 C36 C37 C38 0.4(11) . . . .
C36 C37 C38 C39 -1.4(11) . . . .
C35 C34 C39 C38 1.3(10) . . . .
N3 C34 C39 C38 178.3(6) . . . .
C37 C38 C39 C34 0.5(11) . . . .
Eu1 O7 C40 N4 125.7(7) . . . .
C42 N4 C40 O7 173.9(7) . . . .
C41 N4 C40 O7 -2.2(10) . . . .
